data_7711067
loop_
_publ_author_name
'Takahara, Chisa'
'Iwasaki, Suzuka'
'Kihara, Hyota'
'Miyake, Yusuke'
'Imoto, Hiroaki'
'Naka, Kensuke'

_publ_section_title
;
 4-Aryldithieno[3,2-b:2&#x2032;,3&#x2032;-d]arsoles: effects of the
 As-substituent on the structure, photophysical properties, and stability
;
_journal_name_full 'Dalton Transactions'
_journal_paper_doi 10.1039/D2DT02051C
_journal_year 2022
_chemical_formula_moiety 'C23 H27 As S2'
_chemical_formula_sum 'C23 H27 As S2'
_chemical_formula_weight 442.48
_space_group_crystal_system monoclinic
_space_group_IT_number 14
_space_group_name_Hall '-P 2ybc'
_space_group_name_H-M_alt 'P 1 21/c 1'
_atom_sites_solution_hydrogens geom
_atom_sites_solution_primary dual
_audit_creation_date 2022-04-20
_audit_creation_method
;
Olex2 1.3-ac4
(compiled 2020.11.27 svn.r5f609507 for Rigaku Oxford Diffraction, GUI svn.r6214)
;
_audit_update_record
;
2022-05-20 deposited with the CCDC.	2022-08-22 downloaded from the CCDC.
;
_cell_angle_alpha 90
_cell_angle_beta 135.57(3)
_cell_angle_gamma 90
_cell_formula_units_Z 4
_cell_length_a 10.5637(15)
_cell_length_b 16.0021(6)
_cell_length_c 18.488(3)
_cell_measurement_reflns_used 6034
_cell_measurement_temperature 101.15
_cell_measurement_theta_max 32.6760
_cell_measurement_theta_min 2.9660
_cell_volume 2187.8(13)
_computing_cell_refinement 'CrysAlisPro 1.171.42.52a (Rigaku OD, 2022)'
_computing_data_collection 'CrysAlisPro 1.171.42.52a (Rigaku OD, 2022)'
_computing_data_reduction 'CrysAlisPro 1.171.42.52a (Rigaku OD, 2022)'
_computing_molecular_graphics 'Olex2 1.3-ac4 (Dolomanov et al., 2009)'
_computing_publication_material 'Olex2 1.3-ac4 (Dolomanov et al., 2009)'
_computing_structure_refinement 'SHELXL 2018/3 (Sheldrick, 2015)'
_computing_structure_solution 'SHELXT  (Sheldrick, 2015)'
_diffrn_ambient_temperature 101.15
_diffrn_detector 'CCD plate'
_diffrn_measured_fraction_theta_full 0.999
_diffrn_measured_fraction_theta_max 0.999
_diffrn_measurement_details
;
List of Runs (angles in degrees, time in seconds):

  # Type    Start    End  Width  t~exp~   \w     \q     \k     \f   Frames
#--------------------------------------------------------------------------
  1  \w    -74.00  42.00   0.20    2.00    --   30.00  54.00  90.00  580
  2  \w     82.00 109.00   0.20    2.00    --   30.00  54.00  90.00  135
  3  \w    -29.00 112.00   0.20    2.00    --   30.00  54.00   0.00  705
;
_diffrn_measurement_device 'two-circle diffractometer'
_diffrn_measurement_device_type 'XtaLAB Mini (JP)'
_diffrn_measurement_method '\w scans'
_diffrn_orient_matrix_type 'CrysAlisPro convention (1999,Acta A55,543-557)'
_diffrn_orient_matrix_UB_11 -0.0141091000
_diffrn_orient_matrix_UB_12 0.0412591000
_diffrn_orient_matrix_UB_13 0.0070919000
_diffrn_orient_matrix_UB_21 -0.0583590000
_diffrn_orient_matrix_UB_22 -0.0155844000
_diffrn_orient_matrix_UB_23 0.0035054000
_diffrn_orient_matrix_UB_31 0.0746974000
_diffrn_orient_matrix_UB_32 -0.0043295000
_diffrn_orient_matrix_UB_33 0.0542212000
_diffrn_radiation_monochromator graphite
_diffrn_radiation_probe x-ray
_diffrn_radiation_type 'Mo K\a'
_diffrn_radiation_wavelength 0.71073
_diffrn_reflns_av_R_equivalents 0.0195
_diffrn_reflns_av_unetI/netI 0.0246
_diffrn_reflns_Laue_measured_fraction_full 0.999
_diffrn_reflns_Laue_measured_fraction_max 0.999
_diffrn_reflns_limit_h_max 13
_diffrn_reflns_limit_h_min -9
_diffrn_reflns_limit_k_max 18
_diffrn_reflns_limit_k_min -20
_diffrn_reflns_limit_l_max 13
_diffrn_reflns_limit_l_min -23
_diffrn_reflns_number 10930
_diffrn_reflns_point_group_measured_fraction_full 0.999
_diffrn_reflns_point_group_measured_fraction_max 0.999
_diffrn_reflns_theta_full 25.242
_diffrn_reflns_theta_max 26.369
_diffrn_reflns_theta_min 2.546
_diffrn_source 'fine-focus sealed X-ray tube'
_diffrn_source_type 'Rigaku (Mo) X-ray Source'
_exptl_absorpt_coefficient_mu 1.749
_exptl_absorpt_correction_T_max 0.994
_exptl_absorpt_correction_T_min 0.984
_exptl_absorpt_correction_type analytical
_exptl_absorpt_process_details
;
CrysAlisPro 1.171.42.52a (Rigaku Oxford Diffraction, 2022)
Analytical numeric absorption correction using a multifaceted crystal
model based on expressions derived by R.C. Clark & J.S. Reid.
(Clark, R. C. & Reid, J. S. (1995). Acta Cryst. A51, 887-897)
Empirical absorption correction using spherical harmonics,
implemented in SCALE3 ABSPACK scaling algorithm.
;
_exptl_crystal_colour 'light colourless'
_exptl_crystal_density_diffrn 1.343
_exptl_crystal_description plate
_exptl_crystal_F_000 920
_exptl_crystal_size_max 0.74
_exptl_crystal_size_mid 0.27
_exptl_crystal_size_min 0.17
_refine_diff_density_max 1.607
_refine_diff_density_min -0.453
_refine_diff_density_rms 0.069
_refine_ls_extinction_method none
_refine_ls_goodness_of_fit_ref 0.612
_refine_ls_hydrogen_treatment constr
_refine_ls_matrix_type full
_refine_ls_number_parameters 241
_refine_ls_number_reflns 4464
_refine_ls_number_restraints 0
_refine_ls_restrained_S_all 0.612
_refine_ls_R_factor_all 0.0353
_refine_ls_R_factor_gt 0.0304
_refine_ls_shift/su_max 0.001
_refine_ls_shift/su_mean 0.000
_refine_ls_structure_factor_coef Fsqd
_refine_ls_weighting_details 'w=1/[\s^2^(Fo^2^)+(0.2000P)^2^] where P=(Fo^2^+2Fc^2^)/3'
_refine_ls_weighting_scheme calc
_refine_ls_wR_factor_gt 0.1175
_refine_ls_wR_factor_ref 0.1353
_reflns_Friedel_coverage 0.000
_reflns_number_gt 4008
_reflns_number_total 4464
_reflns_threshold_expression 'I > 2\s(I)'
_cod_data_source_file d2dt02051c2.cif
_cod_data_source_block 07_DTA-Tip
_cod_original_cell_volume 2187.8(8)
_cod_database_code 7711067
_shelx_shelxl_version_number 2018/3
_chemical_oxdiff_formula 'C11 H10 N O'
_chemical_oxdiff_usercomment CHAsS
_shelx_space_group_comment
;
The symmetry employed for this shelxl refinement is uniquely defined
by the following loop, which should always be used as a source of
symmetry information in preference to the above space-group names.
They are only intended as comments.
;
_shelx_estimated_absorpt_t_max 0.755
_shelx_estimated_absorpt_t_min 0.358
_reflns_odcompleteness_completeness 99.87
_reflns_odcompleteness_iscentric 1
_reflns_odcompleteness_theta 26.32
_olex2_refinement_description
;
1. Fixed Uiso
 At 1.2 times of:
  All C(H) groups
 At 1.5 times of:
  All C(H,H,H) groups
2.a Ternary CH refined with riding coordinates:
 C21(H21), C15(H15), C18(H18)
2.b Aromatic/amide H refined with riding coordinates:
 C11(H11), C13(H13), C5(H5), C7(H7), C6(H6), C8(H8)
2.c Idealised Me refined as rotating group:
 C23(H23A,H23B,H23C), C17(H17A,H17B,H17C), C16(H16A,H16B,H16C), C22(H22A,H22B,
 H22C), C20(H20A,H20B,H20C), C19(H19A,H19B,H19C)
;
_olex2_submission_special_instructions 'No special instructions were received'
_oxdiff_exptl_absorpt_empirical_details
;
Empirical correction (ABSPACK) includes:
- Absorption correction using spherical harmonics
- Frame scaling
;
_oxdiff_exptl_absorpt_empirical_full_max 1.751
_oxdiff_exptl_absorpt_empirical_full_min 0.787

loop_
_space_group_symop_operation_xyz
'x, y, z'
'-x, y+1/2, -z+1/2'
'-x, -y, -z'
'x, -y-1/2, z-1/2'

loop_
_atom_site_label
_atom_site_type_symbol
_atom_site_fract_x
_atom_site_fract_y
_atom_site_fract_z
_atom_site_U_iso_or_equiv
_atom_site_adp_type
_atom_site_occupancy
_atom_site_site_symmetry_order
_atom_site_calc_flag
_atom_site_refinement_flags_posn
_atom_site_refinement_flags_adp
_atom_site_refinement_flags_occupancy
_atom_site_disorder_assembly
_atom_site_disorder_group
As1 As 0.66183(3) 0.42762(2) 0.77970(2) 0.01865(13) Uani 1 1 d . . . . .
S2 S 1.04972(7) 0.24313(3) 0.85902(4) 0.02113(16) Uani 1 1 d . . . . .
S1 S 0.67028(8) 0.29643(4) 0.57535(4) 0.02799(17) Uani 1 1 d . . . . .
C9 C 0.7227(3) 0.54684(13) 0.78441(14) 0.0156(4) Uani 1 1 d . . . . .
C14 C 0.8721(3) 0.57534(12) 0.80438(17) 0.0156(4) Uani 1 1 d . . . . .
C2 C 0.8700(3) 0.31095(12) 0.79213(15) 0.0171(4) Uani 1 1 d . . . . .
C12 C 0.7658(3) 0.72017(12) 0.77390(14) 0.0165(4) Uani 1 1 d . . . . .
C1 C 0.8769(3) 0.35740(12) 0.85806(15) 0.0183(4) Uani 1 1 d . . . . .
C11 C 0.6198(3) 0.69085(13) 0.75466(16) 0.0177(4) Uani 1 1 d . . . . .
H11 H 0.533859 0.729822 0.737538 0.021 Uiso 1 1 calc R U . . .
C3 C 0.7229(3) 0.33097(12) 0.68337(15) 0.0197(4) Uani 1 1 d . . . . .
C13 C 0.8906(3) 0.66156(12) 0.79989(14) 0.0171(4) Uani 1 1 d . . . . .
H13 H 0.992782 0.680828 0.815260 0.021 Uiso 1 1 calc R U . . .
C21 C 1.0118(3) 0.51848(12) 0.82605(16) 0.0185(4) Uani 1 1 d . . . . .
H21 H 0.993658 0.461082 0.838777 0.022 Uiso 1 1 calc R U . . .
C15 C 0.7901(3) 0.81283(12) 0.76723(15) 0.0184(4) Uani 1 1 d . . . . .
H15 H 0.896641 0.818248 0.777714 0.022 Uiso 1 1 calc R U . . .
C10 C 0.5954(3) 0.60511(13) 0.75981(15) 0.0189(4) Uani 1 1 d . . . . .
C4 C 0.6032(3) 0.39120(13) 0.65772(16) 0.0210(4) Uani 1 1 d . . . . .
C5 C 1.0263(3) 0.33516(13) 0.96374(16) 0.0221(4) Uani 1 1 d . . . . .
H5 H 1.049365 0.359141 1.019240 0.027 Uiso 1 1 calc R U . . .
C23 C 0.9787(3) 0.51352(14) 0.73054(17) 0.0253(5) Uani 1 1 d . . . . .
H23A H 0.855593 0.493433 0.671238 0.038 Uiso 1 1 calc R U . . .
H23B H 1.065835 0.474844 0.744296 0.038 Uiso 1 1 calc R U . . .
H23C H 0.993639 0.569121 0.715227 0.038 Uiso 1 1 calc R U . . .
C18 C 0.4281(3) 0.58063(14) 0.73587(19) 0.0244(5) Uani 1 1 d . . . . .
H18 H 0.427505 0.518388 0.740451 0.029 Uiso 1 1 calc R U . . .
C7 C 1.1320(3) 0.27563(13) 0.97582(16) 0.0240(5) Uani 1 1 d . . . . .
H7 H 1.239044 0.254203 1.041017 0.029 Uiso 1 1 calc R U . . .
C6 C 0.4658(3) 0.40875(15) 0.55002(17) 0.0277(5) Uani 1 1 d . . . . .
H6 H 0.371207 0.447890 0.519226 0.033 Uiso 1 1 calc R U . . .
C17 C 0.8326(3) 0.86216(13) 0.85325(16) 0.0231(4) Uani 1 1 d . . . . .
H17A H 0.728202 0.860328 0.843234 0.035 Uiso 1 1 calc R U . . .
H17B H 0.859164 0.920349 0.851394 0.035 Uiso 1 1 calc R U . . .
H17C H 0.937811 0.837456 0.920302 0.035 Uiso 1 1 calc R U . . .
C16 C 0.6255(3) 0.84934(13) 0.66035(16) 0.0236(4) Uani 1 1 d . . . . .
H16A H 0.610471 0.820960 0.607639 0.035 Uiso 1 1 calc R U . . .
H16B H 0.644234 0.909222 0.659811 0.035 Uiso 1 1 calc R U . . .
H16C H 0.516757 0.841114 0.645450 0.035 Uiso 1 1 calc R U . . .
C22 C 1.2064(3) 0.54429(16) 0.92237(18) 0.0307(5) Uani 1 1 d . . . . .
H22A H 1.233012 0.597687 0.909582 0.046 Uiso 1 1 calc R U . . .
H22B H 1.289695 0.501399 0.938453 0.046 Uiso 1 1 calc R U . . .
H22C H 1.221072 0.550308 0.980791 0.046 Uiso 1 1 calc R U . . .
C20 C 0.4365(4) 0.61786(18) 0.8157(2) 0.0345(6) Uani 1 1 d . . . . .
H20A H 0.546892 0.598762 0.884973 0.052 Uiso 1 1 calc R U . . .
H20B H 0.330669 0.599601 0.800253 0.052 Uiso 1 1 calc R U . . .
H20C H 0.437281 0.678992 0.812894 0.052 Uiso 1 1 calc R U . . .
C19 C 0.2529(3) 0.60639(19) 0.62538(19) 0.0357(6) Uani 1 1 d . . . . .
H19A H 0.246668 0.667470 0.619830 0.054 Uiso 1 1 calc R U . . .
H19B H 0.148335 0.585427 0.609761 0.054 Uiso 1 1 calc R U . . .
H19C H 0.252129 0.582692 0.576193 0.054 Uiso 1 1 calc R U . . .
C8 C 0.4847(3) 0.36304(16) 0.49536(17) 0.0334(5) Uani 1 1 d . . . . .
H8 H 0.406167 0.367264 0.422812 0.040 Uiso 1 1 calc R U . . .

loop_
_atom_site_aniso_label
_atom_site_aniso_U_11
_atom_site_aniso_U_22
_atom_site_aniso_U_33
_atom_site_aniso_U_23
_atom_site_aniso_U_13
_atom_site_aniso_U_12
As1 0.02015(19) 0.01444(19) 0.02451(19) 0.00065(7) 0.01703(16) -0.00037(7)
S2 0.0235(3) 0.0185(3) 0.0197(3) 0.00162(18) 0.0148(2) 0.0043(2)
S1 0.0324(3) 0.0251(3) 0.0164(3) -0.0035(2) 0.0140(3) 0.0012(2)
C9 0.0174(10) 0.0136(9) 0.0123(8) 0.0002(7) 0.0094(8) -0.0010(8)
C14 0.0174(11) 0.0172(11) 0.0140(9) 0.0000(7) 0.0118(9) 0.0006(7)
C2 0.0177(10) 0.0133(10) 0.0172(9) 0.0001(7) 0.0114(9) 0.0000(7)
C12 0.0184(10) 0.0153(9) 0.0154(9) -0.0020(7) 0.0119(8) -0.0011(8)
C1 0.0209(10) 0.0144(9) 0.0199(10) 0.0021(7) 0.0147(9) 0.0010(8)
C11 0.0180(10) 0.0165(10) 0.0192(9) 0.0016(8) 0.0135(9) 0.0044(8)
C3 0.0214(10) 0.0156(10) 0.0159(9) -0.0015(7) 0.0112(9) -0.0029(8)
C13 0.0159(9) 0.0186(10) 0.0165(9) -0.0016(7) 0.0114(8) -0.0012(8)
C21 0.0204(10) 0.0152(10) 0.0237(10) 0.0013(8) 0.0171(9) 0.0013(8)
C15 0.0200(10) 0.0155(10) 0.0215(10) 0.0006(7) 0.0155(9) 0.0002(8)
C10 0.0167(11) 0.0198(11) 0.0158(9) -0.0016(8) 0.0101(9) -0.0008(8)
C4 0.0187(11) 0.0168(10) 0.0182(10) -0.0038(7) 0.0099(9) -0.0050(8)
C5 0.0300(12) 0.0203(11) 0.0186(10) 0.0007(8) 0.0182(10) 0.0001(9)
C23 0.0312(12) 0.0232(11) 0.0305(11) 0.0021(9) 0.0251(11) 0.0065(9)
C18 0.0199(12) 0.0190(11) 0.0338(13) 0.0001(8) 0.0190(11) 0.0003(8)
C7 0.0263(11) 0.0219(11) 0.0157(9) 0.0035(8) 0.0122(9) 0.0052(9)
C6 0.0208(11) 0.0200(10) 0.0209(10) -0.0006(9) 0.0075(9) 0.0003(9)
C17 0.0258(11) 0.0176(10) 0.0211(10) -0.0014(8) 0.0150(9) -0.0009(9)
C16 0.0279(11) 0.0194(10) 0.0204(10) 0.0029(8) 0.0162(9) 0.0021(9)
C22 0.0214(12) 0.0314(13) 0.0279(11) 0.0010(10) 0.0137(10) 0.0061(10)
C20 0.0291(13) 0.0455(16) 0.0404(14) 0.0066(12) 0.0287(12) 0.0029(11)
C19 0.0195(12) 0.0484(16) 0.0325(13) -0.0047(11) 0.0163(11) -0.0049(11)
C8 0.0319(13) 0.0315(12) 0.0144(10) -0.0007(9) 0.0089(10) 0.0008(11)

loop_
_atom_type_symbol
_atom_type_description
_atom_type_scat_dispersion_real
_atom_type_scat_dispersion_imag
_atom_type_scat_source
C C 0.0033 0.0016 'International Tables Vol C Tables 4.2.6.8 and 6.1.1.4'
H H 0.0000 0.0000 'International Tables Vol C Tables 4.2.6.8 and 6.1.1.4'
As As 0.0499 2.0058 'International Tables Vol C Tables 4.2.6.8 and 6.1.1.4'
S S 0.1246 0.1234 'International Tables Vol C Tables 4.2.6.8 and 6.1.1.4'

loop_
_exptl_crystal_face_index_h
_exptl_crystal_face_index_k
_exptl_crystal_face_index_l
_exptl_crystal_face_perp_dist
1 0 -1 0.1463
-1 0 1 0.0237
0 -1 2 0.2317
0 1 -2 0.3131
0 -1 0 0.1963
0 1 0 0.0687

loop_
_geom_angle_atom_site_label_1
_geom_angle_atom_site_label_2
_geom_angle_atom_site_label_3
_geom_angle
_geom_angle_site_symmetry_1
_geom_angle_site_symmetry_3
_geom_angle_publ_flag
C1 As1 C9 110.46(9) . . ?
C4 As1 C9 99.35(8) . . ?
C4 As1 C1 85.80(9) . . ?
C2 S2 C7 91.16(10) . . ?
C3 S1 C8 91.36(11) . . ?
C14 C9 As1 125.73(15) . . ?
C14 C9 C10 119.81(19) . . ?
C10 C9 As1 114.38(15) . . ?
C9 C14 C21 124.50(17) . . ?
C13 C14 C9 118.52(19) . . ?
C13 C14 C21 116.93(19) . . ?
C1 C2 S2 111.64(15) . . ?
C1 C2 C3 115.69(19) . . ?
C3 C2 S2 132.57(16) . . ?
C11 C12 C13 117.61(18) . . ?
C11 C12 C15 121.76(18) . . ?
C13 C12 C15 120.62(18) . . ?
C2 C1 As1 110.70(15) . . ?
C2 C1 C5 112.53(18) . . ?
C5 C1 As1 136.29(15) . . ?
C12 C11 C10 122.12(19) . . ?
C2 C3 S1 132.17(17) . . ?
C4 C3 S1 111.44(15) . . ?
C4 C3 C2 116.32(18) . . ?
C12 C13 C14 122.95(19) . . ?
C14 C21 C23 110.21(17) . . ?
C14 C21 C22 112.88(18) . . ?
C22 C21 C23 111.43(18) . . ?
C12 C15 C17 111.08(16) . . ?
C12 C15 C16 111.85(17) . . ?
C17 C15 C16 111.32(17) . . ?
C9 C10 C18 123.88(19) . . ?
C11 C10 C9 118.96(19) . . ?
C11 C10 C18 117.15(19) . . ?
C3 C4 As1 110.81(15) . . ?
C3 C4 C6 112.83(19) . . ?
C6 C4 As1 136.31(18) . . ?
C7 C5 C1 112.09(18) . . ?
C10 C18 C19 111.1(2) . . ?
C20 C18 C10 111.09(19) . . ?
C20 C18 C19 111.2(2) . . ?
C5 C7 S2 112.52(16) . . ?
C8 C6 C4 112.7(2) . . ?
C6 C8 S1 111.64(17) . . ?

loop_
_geom_bond_atom_site_label_1
_geom_bond_atom_site_label_2
_geom_bond_distance
_geom_bond_site_symmetry_2
_geom_bond_publ_flag
As1 C9 1.995(2) . ?
As1 C1 1.955(2) . ?
As1 C4 1.953(2) . ?
S2 C2 1.720(2) . ?
S2 C7 1.735(2) . ?
S1 C3 1.737(2) . ?
S1 C8 1.739(3) . ?
C9 C14 1.416(3) . ?
C9 C10 1.418(3) . ?
C14 C13 1.404(3) . ?
C14 C21 1.524(3) . ?
C2 C1 1.384(3) . ?
C2 C3 1.448(3) . ?
C12 C11 1.394(3) . ?
C12 C13 1.394(3) . ?
C12 C15 1.525(3) . ?
C1 C5 1.425(3) . ?
C11 C10 1.411(3) . ?
C3 C4 1.378(3) . ?
C21 C23 1.538(3) . ?
C21 C22 1.529(3) . ?
C15 C17 1.528(3) . ?
C15 C16 1.537(3) . ?
C10 C18 1.535(3) . ?
C4 C6 1.422(3) . ?
C5 C7 1.359(3) . ?
C18 C20 1.534(3) . ?
C18 C19 1.539(4) . ?
C6 C8 1.373(3) . ?

loop_
_exptl_oxdiff_crystal_face_indexfrac_h
_exptl_oxdiff_crystal_face_indexfrac_k
_exptl_oxdiff_crystal_face_indexfrac_l
_exptl_oxdiff_crystal_face_x
_exptl_oxdiff_crystal_face_y
_exptl_oxdiff_crystal_face_z
0.9993 -0.0005 -0.9994 -0.0212 -0.0618 0.0205
-0.9993 0.0005 0.9994 0.0212 0.0618 -0.0205
0.0007 -1.0014 1.9984 -0.0272 0.0226 0.1127
-0.0007 1.0014 -1.9984 0.0272 -0.0226 -0.1127
0.0001 -1.0006 0.0004 -0.0413 0.0156 0.0044
-0.0001 1.0006 -0.0004 0.0413 -0.0156 -0.0044
